data_4065584
loop_
_publ_author_name
'Jana, Anukul'
'Roesky, Herbert W.'
'Schulzke, Carola'
'Samuel, Prinson P.'

_publ_section_title
;
 Reaction of Tin(II) Hydride with Compounds Containing Aromatic C&#x2212;F
 Bonds&#x2020;
;
_journal_issue 21
_journal_name_full Organometallics
_journal_page_first 4837
_journal_paper_doi 10.1021/om1000106
_journal_volume 29
_journal_year 2010
_chemical_formula_sum 'C36 H43 F5 N2 O Sn'
_chemical_formula_weight 733.41
_chemical_name_systematic
;
 ?
;
_space_group_IT_number 2
_symmetry_cell_setting triclinic
_symmetry_space_group_name_Hall '-P 1'
_symmetry_space_group_name_H-M 'P -1'
_atom_sites_solution_hydrogens geom
_atom_sites_solution_primary direct
_atom_sites_solution_secondary difmap
_audit_creation_method SHELXL-97
_cell_angle_alpha 82.25(3)
_cell_angle_beta 72.91(3)
_cell_angle_gamma 71.68(3)
_cell_formula_units_Z 2
_cell_length_a 12.074(2)
_cell_length_b 12.398(3)
_cell_length_c 12.821(3)
_cell_measurement_reflns_used 16667
_cell_measurement_temperature 133(2)
_cell_measurement_theta_max 54.06
_cell_measurement_theta_min 3.32
_cell_volume 1739.6(8)
_computing_structure_refinement 'SHELXL-97 (Sheldrick, 2008)'
_diffrn_ambient_temperature 133(2)
_diffrn_measured_fraction_theta_full 0.988
_diffrn_measured_fraction_theta_max 0.988
_diffrn_measurement_device_type IPDSII
_diffrn_radiation_monochromator graphite
_diffrn_radiation_source 'fine-focus sealed tube'
_diffrn_radiation_type MoK\a
_diffrn_radiation_wavelength 0.71073
_diffrn_reflns_av_R_equivalents 0.0304
_diffrn_reflns_av_sigmaI/netI 0.0301
_diffrn_reflns_limit_h_max 15
_diffrn_reflns_limit_h_min -15
_diffrn_reflns_limit_k_max 15
_diffrn_reflns_limit_k_min -15
_diffrn_reflns_limit_l_max 16
_diffrn_reflns_limit_l_min -16
_diffrn_reflns_number 16667
_diffrn_reflns_theta_full 27.03
_diffrn_reflns_theta_max 27.03
_diffrn_reflns_theta_min 1.66
_exptl_absorpt_coefficient_mu 0.791
_exptl_absorpt_correction_T_max 0.9064
_exptl_absorpt_correction_T_min 0.8032
_exptl_absorpt_correction_type numerical
_exptl_absorpt_process_details 'face indexed'
_exptl_crystal_colour yellow
_exptl_crystal_density_diffrn 1.400
_exptl_crystal_density_method 'not measured'
_exptl_crystal_description block
_exptl_crystal_F_000 752
_exptl_crystal_size_max 0.24
_exptl_crystal_size_mid 0.19
_exptl_crystal_size_min 0.15
_refine_diff_density_max 0.964
_refine_diff_density_min -0.341
_refine_diff_density_rms 0.060
_refine_ls_extinction_method none
_refine_ls_goodness_of_fit_ref 0.997
_refine_ls_hydrogen_treatment constr
_refine_ls_matrix_type full
_refine_ls_number_parameters 416
_refine_ls_number_reflns 7535
_refine_ls_number_restraints 0
_refine_ls_restrained_S_all 0.997
_refine_ls_R_factor_all 0.0286
_refine_ls_R_factor_gt 0.0233
_refine_ls_shift/su_max 0.002
_refine_ls_shift/su_mean 0.000
_refine_ls_structure_factor_coef Fsqd
_refine_ls_weighting_details 'calc w=1/[\s^2^(Fo^2^)+(0.0370P)^2^+0.0000P] where P=(Fo^2^+2Fc^2^)/3'
_refine_ls_weighting_scheme calc
_refine_ls_wR_factor_gt 0.0556
_refine_ls_wR_factor_ref 0.0568
_reflns_number_gt 6724
_reflns_number_total 7535
_reflns_threshold_expression >2\s(I)
_cod_data_source_file om1000106_si_002.cif
_cod_data_source_block ja64
_cod_original_cell_volume 1739.6(7)
_cod_original_sg_symbol_H-M P-1
_cod_database_code 4065584

loop_
_symmetry_equiv_pos_as_xyz
'x, y, z'
'-x, -y, -z'

loop_
_atom_site_label
_atom_site_type_symbol
_atom_site_fract_x
_atom_site_fract_y
_atom_site_fract_z
_atom_site_U_iso_or_equiv
_atom_site_adp_type
_atom_site_occupancy
_atom_site_symmetry_multiplicity
_atom_site_calc_flag
_atom_site_refinement_flags
Sn1 Sn 0.408306(10) 0.686145(9) 0.234185(9) 0.01902(4) Uani 1 1 d .
F2 F 0.25462(14) 0.36057(10) 0.02050(11) 0.0468(3) Uani 1 1 d .
F1 F 0.37625(10) 0.48369(9) 0.07598(9) 0.0327(2) Uani 1 1 d .
F3 F 0.09477(14) 0.45987(13) -0.09952(12) 0.0531(4) Uani 1 1 d .
F4 F 0.05611(14) 0.68264(13) -0.16393(12) 0.0545(4) Uani 1 1 d .
F5 F 0.17963(13) 0.80563(10) -0.11256(10) 0.0434(3) Uani 1 1 d .
O1 O 0.29993(11) 0.73543(10) 0.13132(10) 0.0241(2) Uani 1 1 d .
N1 N 0.33160(12) 0.85099(11) 0.31022(11) 0.0197(3) Uani 1 1 d .
N3 N 0.27015(12) 0.63690(11) 0.36894(11) 0.0199(3) Uani 1 1 d .
C1 C 0.34876(17) 0.71554(15) 0.01934(14) 0.0261(4) Uani 1 1 d .
H1A H 0.4357 0.6725 0.0050 0.031 Uiso 1 1 calc R
H1B H 0.3418 0.7890 -0.0233 0.031 Uiso 1 1 calc R
C2 C 0.28161(15) 0.64859(14) -0.01554(13) 0.0219(3) Uani 1 1 d .
C3 C 0.19962(18) 0.69552(15) -0.07694(15) 0.0283(4) Uani 1 1 d .
C4 C 0.13606(18) 0.63391(18) -0.10487(16) 0.0346(4) Uani 1 1 d .
C5 C 0.15504(19) 0.52095(18) -0.07208(16) 0.0345(4) Uani 1 1 d .
C6 C 0.23609(19) 0.47093(15) -0.01096(15) 0.0307(4) Uani 1 1 d .
C7 C 0.29748(16) 0.53447(14) 0.01656(14) 0.0241(3) Uani 1 1 d .
C8 C 0.23479(15) 0.54363(14) 0.34631(13) 0.0206(3) Uani 1 1 d .
C9 C 0.12604(15) 0.56712(14) 0.31674(14) 0.0222(3) Uani 1 1 d .
C10 C 0.09974(17) 0.47738(16) 0.28341(15) 0.0288(4) Uani 1 1 d .
H10 H 0.0270 0.4916 0.2625 0.035 Uiso 1 1 calc R
C11 C 0.17807(19) 0.36787(16) 0.28039(16) 0.0335(4) Uani 1 1 d .
H11 H 0.1595 0.3080 0.2563 0.040 Uiso 1 1 calc R
C12 C 0.28258(19) 0.34599(15) 0.31224(16) 0.0320(4) Uani 1 1 d .
H12 H 0.3347 0.2704 0.3112 0.038 Uiso 1 1 calc R
C13 C 0.31400(16) 0.43222(14) 0.34602(14) 0.0251(4) Uani 1 1 d .
C14 C 0.03480(16) 0.68535(15) 0.32334(15) 0.0265(4) Uani 1 1 d .
H14 H 0.0681 0.7375 0.3499 0.032 Uiso 1 1 calc R
C15 C 0.01210(18) 0.73412(17) 0.21337(16) 0.0325(4) Uani 1 1 d .
H15A H 0.0881 0.7408 0.1620 0.049 Uiso 1 1 calc R
H15B H -0.0475 0.8094 0.2226 0.049 Uiso 1 1 calc R
H15C H -0.0189 0.6835 0.1847 0.049 Uiso 1 1 calc R
C16 C -0.0865(2) 0.6831(2) 0.40636(19) 0.0467(6) Uani 1 1 d .
H16A H -0.1399 0.7610 0.4173 0.070 Uiso 1 1 calc R
H16B H -0.0716 0.6482 0.4761 0.070 Uiso 1 1 calc R
H16C H -0.1251 0.6388 0.3784 0.070 Uiso 1 1 calc R
C17 C 0.42928(17) 0.40407(16) 0.38268(16) 0.0315(4) Uani 1 1 d .
H17 H 0.4370 0.4767 0.4012 0.038 Uiso 1 1 calc R
C18 C 0.5418(2) 0.3517(2) 0.2914(2) 0.0477(6) Uani 1 1 d .
H18A H 0.5381 0.2785 0.2740 0.072 Uiso 1 1 calc R
H18B H 0.6146 0.3400 0.3157 0.072 Uiso 1 1 calc R
H18C H 0.5444 0.4032 0.2262 0.072 Uiso 1 1 calc R
C19 C 0.4243(2) 0.3240(2) 0.4854(2) 0.0497(6) Uani 1 1 d .
H19A H 0.3541 0.3593 0.5443 0.075 Uiso 1 1 calc R
H19B H 0.4985 0.3098 0.5083 0.075 Uiso 1 1 calc R
H19C H 0.4172 0.2518 0.4692 0.075 Uiso 1 1 calc R
C20 C 0.1578(2) 0.61964(18) 0.56052(16) 0.0370(5) Uani 1 1 d .
H20A H 0.0762 0.6324 0.5528 0.056 Uiso 1 1 calc R
H20B H 0.1521 0.6488 0.6298 0.056 Uiso 1 1 calc R
H20C H 0.1999 0.5380 0.5597 0.056 Uiso 1 1 calc R
C21 C 0.22745(15) 0.68095(15) 0.46677(14) 0.0234(3) Uani 1 1 d .
C22 C 0.24129(16) 0.78226(15) 0.48987(14) 0.0253(4) Uani 1 1 d .
H22 H 0.2214 0.7965 0.5651 0.030 Uiso 1 1 calc R
C23 C 0.28077(15) 0.86551(15) 0.41634(14) 0.0231(3) Uani 1 1 d .
C24 C 0.2646(2) 0.97657(17) 0.46313(16) 0.0340(4) Uani 1 1 d .
H24A H 0.3426 0.9790 0.4696 0.051 Uiso 1 1 calc R
H24B H 0.2065 0.9828 0.5354 0.051 Uiso 1 1 calc R
H24C H 0.2341 1.0400 0.4147 0.051 Uiso 1 1 calc R
C25 C 0.35868(15) 0.94437(13) 0.23788(13) 0.0208(3) Uani 1 1 d .
C26 C 0.47247(16) 0.96258(14) 0.21910(14) 0.0230(3) Uani 1 1 d .
C27 C 0.49701(17) 1.05167(16) 0.14593(16) 0.0293(4) Uani 1 1 d .
H27 H 0.5735 1.0651 0.1313 0.035 Uiso 1 1 calc R
C28 C 0.41247(19) 1.12048(16) 0.09450(17) 0.0325(4) Uani 1 1 d .
H28 H 0.4304 1.1815 0.0461 0.039 Uiso 1 1 calc R
C29 C 0.30151(18) 1.10074(15) 0.11325(16) 0.0291(4) Uani 1 1 d .
H29 H 0.2439 1.1489 0.0776 0.035 Uiso 1 1 calc R
C30 C 0.27257(16) 1.01153(14) 0.18342(15) 0.0237(3) Uani 1 1 d .
C31 C 0.56791(16) 0.88945(15) 0.27425(15) 0.0264(4) Uani 1 1 d .
H31 H 0.5312 0.8359 0.3284 0.032 Uiso 1 1 calc R
C32 C 0.67784(18) 0.81827(18) 0.19235(18) 0.0354(4) Uani 1 1 d .
H32A H 0.6517 0.7711 0.1544 0.053 Uiso 1 1 calc R
H32B H 0.7357 0.7692 0.2311 0.053 Uiso 1 1 calc R
H32C H 0.7166 0.8688 0.1390 0.053 Uiso 1 1 calc R
C33 C 0.6091(2) 0.96037(19) 0.33648(19) 0.0396(5) Uani 1 1 d .
H33A H 0.6501 1.0104 0.2846 0.059 Uiso 1 1 calc R
H33B H 0.6651 0.9095 0.3762 0.059 Uiso 1 1 calc R
H33C H 0.5385 1.0065 0.3884 0.059 Uiso 1 1 calc R
C34 C 0.15129(16) 0.98891(15) 0.20067(16) 0.0273(4) Uani 1 1 d .
H34 H 0.1620 0.9069 0.2242 0.033 Uiso 1 1 calc R
C35 C 0.11074(19) 1.00912(18) 0.09514(19) 0.0377(5) Uani 1 1 d .
H35A H 0.0909 1.0905 0.0741 0.057 Uiso 1 1 calc R
H35B H 0.0391 0.9830 0.1072 0.057 Uiso 1 1 calc R
H35C H 0.1763 0.9668 0.0367 0.057 Uiso 1 1 calc R
C36 C 0.05163(19) 1.0592(2) 0.29117(19) 0.0414(5) Uani 1 1 d .
H36A H 0.0716 1.0359 0.3612 0.062 Uiso 1 1 calc R
H36B H -0.0258 1.0466 0.2955 0.062 Uiso 1 1 calc R
H36C H 0.0454 1.1401 0.2747 0.062 Uiso 1 1 calc R

loop_
_atom_site_aniso_label
_atom_site_aniso_U_11
_atom_site_aniso_U_22
_atom_site_aniso_U_33
_atom_site_aniso_U_23
_atom_site_aniso_U_13
_atom_site_aniso_U_12
Sn1 0.01674(6) 0.01918(6) 0.02081(6) -0.00094(4) -0.00308(4) -0.00654(4)
F2 0.0787(10) 0.0248(6) 0.0417(7) -0.0003(5) -0.0167(7) -0.0216(6)
F1 0.0359(6) 0.0284(5) 0.0309(6) 0.0023(4) -0.0151(5) -0.0011(4)
F3 0.0609(9) 0.0624(9) 0.0540(8) -0.0183(7) -0.0205(7) -0.0317(7)
F4 0.0567(9) 0.0596(8) 0.0546(8) -0.0120(7) -0.0411(7) 0.0012(7)
F5 0.0641(8) 0.0250(5) 0.0407(7) 0.0044(5) -0.0276(6) -0.0021(5)
O1 0.0230(6) 0.0282(6) 0.0210(6) -0.0056(5) -0.0055(5) -0.0056(5)
N1 0.0211(7) 0.0196(6) 0.0202(7) -0.0006(5) -0.0059(5) -0.0084(5)
N3 0.0188(6) 0.0210(6) 0.0209(7) 0.0005(5) -0.0052(5) -0.0077(5)
C1 0.0296(9) 0.0279(8) 0.0217(8) -0.0008(7) -0.0046(7) -0.0117(7)
C2 0.0237(8) 0.0232(8) 0.0169(7) -0.0017(6) -0.0030(6) -0.0062(6)
C3 0.0352(10) 0.0230(8) 0.0229(9) -0.0023(7) -0.0088(7) -0.0016(7)
C4 0.0339(10) 0.0417(11) 0.0288(10) -0.0085(8) -0.0165(8) -0.0015(8)
C5 0.0388(11) 0.0403(11) 0.0305(10) -0.0124(8) -0.0094(8) -0.0152(9)
C6 0.0413(11) 0.0229(8) 0.0268(9) -0.0039(7) -0.0047(8) -0.0106(7)
C7 0.0255(8) 0.0240(8) 0.0194(8) -0.0018(6) -0.0054(7) -0.0026(6)
C8 0.0219(8) 0.0211(7) 0.0181(7) 0.0015(6) -0.0023(6) -0.0094(6)
C9 0.0232(8) 0.0239(8) 0.0200(8) 0.0006(6) -0.0036(6) -0.0101(6)
C10 0.0311(9) 0.0347(9) 0.0251(9) -0.0007(7) -0.0062(7) -0.0173(8)
C11 0.0461(12) 0.0302(9) 0.0279(9) -0.0051(7) -0.0017(8) -0.0222(8)
C12 0.0396(11) 0.0199(8) 0.0299(10) -0.0005(7) -0.0001(8) -0.0086(7)
C13 0.0253(8) 0.0226(8) 0.0222(8) 0.0018(6) -0.0004(7) -0.0062(7)
C14 0.0225(8) 0.0277(8) 0.0299(9) -0.0014(7) -0.0083(7) -0.0068(7)
C15 0.0278(9) 0.0368(10) 0.0311(10) 0.0037(8) -0.0089(8) -0.0082(8)
C16 0.0319(11) 0.0517(13) 0.0378(12) 0.0070(10) 0.0024(9) -0.0011(9)
C17 0.0251(9) 0.0294(9) 0.0321(10) 0.0062(7) -0.0041(7) -0.0034(7)
C18 0.0290(11) 0.0485(13) 0.0476(13) 0.0039(10) 0.0003(10) 0.0014(9)
C19 0.0343(11) 0.0619(15) 0.0425(13) 0.0230(11) -0.0114(10) -0.0092(10)
C20 0.0476(12) 0.0423(11) 0.0241(9) 0.0003(8) -0.0001(9) -0.0265(9)
C21 0.0230(8) 0.0283(8) 0.0194(8) 0.0020(6) -0.0050(6) -0.0102(7)
C22 0.0286(9) 0.0327(9) 0.0178(8) -0.0024(7) -0.0049(7) -0.0137(7)
C23 0.0221(8) 0.0272(8) 0.0232(8) -0.0036(7) -0.0068(7) -0.0099(6)
C24 0.0435(11) 0.0343(10) 0.0284(10) -0.0095(8) -0.0039(8) -0.0190(9)
C25 0.0255(8) 0.0179(7) 0.0202(8) -0.0024(6) -0.0051(6) -0.0082(6)
C26 0.0272(8) 0.0236(8) 0.0222(8) -0.0017(6) -0.0075(7) -0.0117(7)
C27 0.0301(9) 0.0308(9) 0.0308(9) 0.0017(7) -0.0074(8) -0.0161(7)
C28 0.0412(11) 0.0251(8) 0.0343(10) 0.0068(7) -0.0113(8) -0.0162(8)
C29 0.0345(10) 0.0220(8) 0.0321(10) 0.0013(7) -0.0130(8) -0.0073(7)
C30 0.0252(8) 0.0185(7) 0.0271(9) -0.0031(6) -0.0065(7) -0.0056(6)
C31 0.0277(9) 0.0308(9) 0.0272(9) 0.0027(7) -0.0123(7) -0.0147(7)
C32 0.0257(9) 0.0429(11) 0.0389(11) -0.0033(9) -0.0118(8) -0.0083(8)
C33 0.0459(12) 0.0462(12) 0.0402(11) -0.0020(9) -0.0222(10) -0.0219(10)
C34 0.0238(8) 0.0217(8) 0.0364(10) -0.0001(7) -0.0106(7) -0.0048(7)
C35 0.0316(10) 0.0400(11) 0.0460(12) -0.0047(9) -0.0180(9) -0.0083(8)
C36 0.0268(10) 0.0478(12) 0.0431(12) -0.0055(10) -0.0052(9) -0.0044(9)

loop_
_atom_type_symbol
_atom_type_description
_atom_type_scat_dispersion_real
_atom_type_scat_dispersion_imag
_atom_type_scat_source
C C 0.0033 0.0016 'International Tables Vol C Tables 4.2.6.8 and 6.1.1.4'
H H 0.0000 0.0000 'International Tables Vol C Tables 4.2.6.8 and 6.1.1.4'
F F 0.0171 0.0103 'International Tables Vol C Tables 4.2.6.8 and 6.1.1.4'
N N 0.0061 0.0033 'International Tables Vol C Tables 4.2.6.8 and 6.1.1.4'
O O 0.0106 0.0060 'International Tables Vol C Tables 4.2.6.8 and 6.1.1.4'
Sn Sn -0.6537 1.4246 'International Tables Vol C Tables 4.2.6.8 and 6.1.1.4'

loop_
_geom_angle_atom_site_label_1
_geom_angle_atom_site_label_2
_geom_angle_atom_site_label_3
_geom_angle
O1 Sn1 N1 91.84(6)
O1 Sn1 N3 93.93(5)
N1 Sn1 N3 83.60(6)
C1 O1 Sn1 120.20(11)
C23 N1 C25 120.46(14)
C23 N1 Sn1 124.96(11)
C25 N1 Sn1 113.81(10)
C21 N3 C8 121.19(14)
C21 N3 Sn1 124.60(11)
C8 N3 Sn1 114.01(10)
O1 C1 C2 109.76(14)
C3 C2 C7 116.06(17)
C3 C2 C1 123.49(16)
C7 C2 C1 120.41(16)
F5 C3 C4 117.37(18)
F5 C3 C2 119.98(17)
C4 C3 C2 122.65(17)
F4 C4 C5 119.52(19)
F4 C4 C3 121.05(19)
C5 C4 C3 119.43(19)
F3 C5 C4 120.0(2)
F3 C5 C6 120.23(19)
C4 C5 C6 119.73(18)
F2 C6 C7 120.82(18)
F2 C6 C5 119.50(18)
C7 C6 C5 119.67(17)
F1 C7 C6 118.55(16)
F1 C7 C2 119.00(16)
C6 C7 C2 122.44(17)
C9 C8 C13 121.41(16)
C9 C8 N3 118.91(14)
C13 C8 N3 119.49(15)
C10 C9 C8 118.13(16)
C10 C9 C14 119.32(16)
C8 C9 C14 122.52(15)
C11 C10 C9 121.08(18)
C12 C11 C10 119.96(17)
C11 C12 C13 121.60(17)
C12 C13 C8 117.78(17)
C12 C13 C17 119.96(17)
C8 C13 C17 122.24(17)
C15 C14 C9 113.05(16)
C15 C14 C16 109.36(17)
C9 C14 C16 110.54(16)
C13 C17 C18 111.54(18)
C13 C17 C19 111.59(17)
C18 C17 C19 109.90(18)
N3 C21 C22 124.33(15)
N3 C21 C20 118.92(16)
C22 C21 C20 116.74(16)
C21 C22 C23 128.36(16)
N1 C23 C22 123.74(15)
N1 C23 C24 119.51(16)
C22 C23 C24 116.75(16)
C26 C25 C30 121.70(15)
C26 C25 N1 119.32(15)
C30 C25 N1 118.90(15)
C27 C26 C25 117.77(17)
C27 C26 C31 119.53(16)
C25 C26 C31 122.70(15)
C28 C27 C26 121.33(17)
C27 C28 C29 120.10(17)
C28 C29 C30 121.35(18)
C29 C30 C25 117.69(16)
C29 C30 C34 120.66(17)
C25 C30 C34 121.64(15)
C26 C31 C32 111.61(16)
C26 C31 C33 112.14(16)
C32 C31 C33 109.58(16)
C30 C34 C36 112.25(16)
C30 C34 C35 112.22(16)
C36 C34 C35 109.90(17)

loop_
_geom_bond_atom_site_label_1
_geom_bond_atom_site_label_2
_geom_bond_distance
Sn1 O1 2.0296(14)
Sn1 N1 2.1913(16)
Sn1 N3 2.1914(15)
F2 C6 1.340(2)
F1 C7 1.342(2)
F3 C5 1.340(2)
F4 C4 1.345(2)
F5 C3 1.349(2)
O1 C1 1.406(2)
N1 C23 1.329(2)
N1 C25 1.441(2)
N3 C21 1.329(2)
N3 C8 1.441(2)
C1 C2 1.511(2)
C2 C3 1.382(3)
C2 C7 1.388(2)
C3 C4 1.380(3)
C4 C5 1.373(3)
C5 C6 1.376(3)
C6 C7 1.375(3)
C8 C9 1.405(2)
C8 C13 1.411(2)
C9 C10 1.397(2)
C9 C14 1.527(2)
C10 C11 1.387(3)
C11 C12 1.375(3)
C12 C13 1.397(3)
C13 C17 1.521(3)
C14 C15 1.524(3)
C14 C16 1.543(3)
C17 C18 1.533(3)
C17 C19 1.537(3)
C20 C21 1.514(2)
C21 C22 1.398(2)
C22 C23 1.401(2)
C23 C24 1.510(2)
C25 C26 1.408(2)
C25 C30 1.410(3)
C26 C27 1.397(2)
C26 C31 1.516(3)
C27 C28 1.379(3)
C28 C29 1.383(3)
C29 C30 1.394(2)
C30 C34 1.524(2)
C31 C32 1.529(3)
C31 C33 1.535(3)
C34 C36 1.532(3)
C34 C35 1.534(3)

loop_
_geom_torsion_atom_site_label_1
_geom_torsion_atom_site_label_2
_geom_torsion_atom_site_label_3
_geom_torsion_atom_site_label_4
_geom_torsion
N1 Sn1 O1 C1 133.09(12)
N3 Sn1 O1 C1 -143.20(12)
O1 Sn1 N1 C23 123.79(14)
N3 Sn1 N1 C23 30.04(14)
O1 Sn1 N1 C25 -66.31(12)
N3 Sn1 N1 C25 -160.06(12)
O1 Sn1 N3 C21 -121.01(14)
N1 Sn1 N3 C21 -29.60(14)
O1 Sn1 N3 C8 64.00(12)
N1 Sn1 N3 C8 155.41(12)
Sn1 O1 C1 C2 124.28(13)
O1 C1 C2 C3 105.98(19)
O1 C1 C2 C7 -72.0(2)
C7 C2 C3 F5 -179.29(15)
C1 C2 C3 F5 2.6(3)
C7 C2 C3 C4 0.3(3)
C1 C2 C3 C4 -177.72(17)
F5 C3 C4 F4 -1.0(3)
C2 C3 C4 F4 179.39(17)
F5 C3 C4 C5 178.85(17)
C2 C3 C4 C5 -0.8(3)
F4 C4 C5 F3 0.4(3)
C3 C4 C5 F3 -179.36(18)
F4 C4 C5 C6 -179.53(18)
C3 C4 C5 C6 0.7(3)
F3 C5 C6 F2 0.3(3)
C4 C5 C6 F2 -179.75(18)
F3 C5 C6 C7 179.92(17)
C4 C5 C6 C7 -0.1(3)
F2 C6 C7 F1 -0.2(3)
C5 C6 C7 F1 -179.84(16)
F2 C6 C7 C2 179.29(16)
C5 C6 C7 C2 -0.3(3)
C3 C2 C7 F1 179.72(15)
C1 C2 C7 F1 -2.2(2)
C3 C2 C7 C6 0.2(2)
C1 C2 C7 C6 178.36(16)
C21 N3 C8 C9 83.8(2)
Sn1 N3 C8 C9 -100.98(15)
C21 N3 C8 C13 -101.03(19)
Sn1 N3 C8 C13 74.15(17)
C13 C8 C9 C10 -2.0(2)
N3 C8 C9 C10 173.04(15)
C13 C8 C9 C14 175.97(15)
N3 C8 C9 C14 -9.0(2)
C8 C9 C10 C11 0.5(3)
C14 C9 C10 C11 -177.50(17)
C9 C10 C11 C12 1.1(3)
C10 C11 C12 C13 -1.3(3)
C11 C12 C13 C8 -0.1(3)
C11 C12 C13 C17 178.84(17)
C9 C8 C13 C12 1.8(2)
N3 C8 C13 C12 -173.21(15)
C9 C8 C13 C17 -177.15(16)
N3 C8 C13 C17 7.8(2)
C10 C9 C14 C15 -61.9(2)
C8 C9 C14 C15 120.11(18)
C10 C9 C14 C16 61.0(2)
C8 C9 C14 C16 -116.9(2)
C12 C13 C17 C18 60.0(2)
C8 C13 C17 C18 -121.09(19)
C12 C13 C17 C19 -63.4(2)
C8 C13 C17 C19 115.6(2)
C8 N3 C21 C22 -168.98(17)
Sn1 N3 C21 C22 16.4(2)
C8 N3 C21 C20 10.4(3)
Sn1 N3 C21 C20 -164.28(14)
N3 C21 C22 C23 12.3(3)
C20 C21 C22 C23 -167.04(19)
C25 N1 C23 C22 173.68(17)
Sn1 N1 C23 C22 -17.0(2)
C25 N1 C23 C24 -7.0(2)
Sn1 N1 C23 C24 162.26(14)
C21 C22 C23 N1 -12.0(3)
C21 C22 C23 C24 168.72(19)
C23 N1 C25 C26 90.1(2)
Sn1 N1 C25 C26 -80.26(17)
C23 N1 C25 C30 -93.1(2)
Sn1 N1 C25 C30 96.50(15)
C30 C25 C26 C27 1.4(2)
N1 C25 C26 C27 178.06(15)
C30 C25 C26 C31 -178.25(15)
N1 C25 C26 C31 -1.6(2)
C25 C26 C27 C28 0.7(3)
C31 C26 C27 C28 -179.67(17)
C26 C27 C28 C29 -1.2(3)
C27 C28 C29 C30 -0.3(3)
C28 C29 C30 C25 2.2(3)
C28 C29 C30 C34 -178.25(18)
C26 C25 C30 C29 -2.8(2)
N1 C25 C30 C29 -179.49(15)
C26 C25 C30 C34 177.70(16)
N1 C25 C30 C34 1.0(2)
C27 C26 C31 C32 -67.3(2)
C25 C26 C31 C32 112.37(19)
C27 C26 C31 C33 56.1(2)
C25 C26 C31 C33 -124.24(19)
C29 C30 C34 C36 -86.8(2)
C25 C30 C34 C36 92.6(2)
C29 C30 C34 C35 37.5(2)
C25 C30 C34 C35 -143.01(17)
